data_7252149
loop_
_publ_author_name
'Chen, Yatian'
'Luo, Dengyun'
'Xing, Dong'
'Fu, Yufeng'
'Chen, Qiufang'
'Song, Qiao'
'Wang, Zhouyu'

_publ_section_title
;
 Iron photocatalysis unlocks ozone's power for ultrafast
 sulfide-to-sulfone oxidation in continuous flow
;
_journal_name_full 'Green Chemistry'
_journal_paper_doi 10.1039/D6GC01807F
_journal_year 2026
_chemical_formula_moiety 'C18 H14 F4 N2 O4 S'
_chemical_formula_sum 'C18 H14 F4 N2 O4 S'
_chemical_formula_weight 430.37
_space_group_crystal_system monoclinic
_space_group_IT_number 14
_space_group_name_Hall '-P 2ybc'
_space_group_name_H-M_alt 'P 1 21/c 1'
_atom_sites_solution_hydrogens mixed
_atom_sites_solution_primary dual
_atom_sites_solution_secondary difmap
_audit_creation_date 2025-07-20
_audit_creation_method
;
Olex2 1.5
(compiled 2022.04.07 svn.rca3783a0 for OlexSys, GUI svn.r6498)
;
_audit_update_record
;
2026-05-15 deposited with the CCDC.	2026-06-11 downloaded from the CCDC.
;
_cell_angle_alpha 90
_cell_angle_beta 104.770(5)
_cell_angle_gamma 90
_cell_formula_units_Z 4
_cell_length_a 14.905(2)
_cell_length_b 12.2174(14)
_cell_length_c 10.4693(13)
_cell_measurement_reflns_used 9581
_cell_measurement_temperature 298(2)
_cell_measurement_theta_max 27.669
_cell_measurement_theta_min 2.613
_cell_volume 1843.5(4)
_computing_cell_refinement 'SAINT V8.40B (Bruker, 2016)'
_computing_data_collection 'Bruker D8 Venture diffractometer'
_computing_data_reduction 'SAINT V8.40B (Bruker, 2016)'
_computing_molecular_graphics 'Olex2 1.5 (Dolomanov et al., 2009)'
_computing_publication_material 'Olex2 1.5 (Dolomanov et al., 2009)'
_computing_structure_refinement 'SHELXL 2019/3 (Sheldrick, 2015)'
_computing_structure_solution 'SHELXT 2018/2 (Sheldrick, 2018)'
_diffrn_ambient_temperature 298(2)
_diffrn_detector 'Bruker PHOTON-II area detector'
_diffrn_detector_area_resol_mean 7.4
_diffrn_detector_type 'CMOS-PHOTONII area detector'
_diffrn_measured_fraction_theta_full 0.999
_diffrn_measured_fraction_theta_max 0.997
_diffrn_measurement_device 'three-circle diffractometer'
_diffrn_measurement_device_type 'Bruker D8 Venture'
_diffrn_measurement_method 'phi and omega scans'
_diffrn_radiation_monochromator graphite
_diffrn_radiation_probe x-ray
_diffrn_radiation_type MoK\a
_diffrn_radiation_wavelength 0.71073
_diffrn_reflns_av_R_equivalents 0.0685
_diffrn_reflns_av_unetI/netI 0.0310
_diffrn_reflns_Laue_measured_fraction_full 0.999
_diffrn_reflns_Laue_measured_fraction_max 0.997
_diffrn_reflns_limit_h_max 19
_diffrn_reflns_limit_h_min -19
_diffrn_reflns_limit_k_max 15
_diffrn_reflns_limit_k_min -16
_diffrn_reflns_limit_l_max 13
_diffrn_reflns_limit_l_min -13
_diffrn_reflns_number 57151
_diffrn_reflns_point_group_measured_fraction_full 0.999
_diffrn_reflns_point_group_measured_fraction_max 0.997
_diffrn_reflns_theta_full 25.242
_diffrn_reflns_theta_max 27.911
_diffrn_reflns_theta_min 2.185
_diffrn_source 'sealed X-ray tube'
_diffrn_source_current 1.4
_diffrn_source_power 0.07
_diffrn_source_target Mo
_diffrn_source_voltage 50.0
_exptl_absorpt_coefficient_mu 0.244
_exptl_absorpt_correction_T_max 0.7456
_exptl_absorpt_correction_T_min 0.6525
_exptl_absorpt_correction_type multi-scan
_exptl_absorpt_process_details
;
SADABS-2016/2 (Bruker,2016/2) was used for absorption correction.
wR2(int) was 0.1308 before and 0.0699 after correction.
The Ratio of minimum to maximum transmission is 0.8751.
The \l/2 correction factor is Not present.
;
_exptl_crystal_colour 'clear light colourless'
_exptl_crystal_colour_lustre clear
_exptl_crystal_colour_modifier light
_exptl_crystal_colour_primary colourless
_exptl_crystal_density_diffrn 1.551
_exptl_crystal_density_method 'not measured'
_exptl_crystal_description block
_exptl_crystal_F_000 880
_exptl_crystal_size_max 0.13
_exptl_crystal_size_mid 0.12
_exptl_crystal_size_min 0.1
_refine_diff_density_max 0.284
_refine_diff_density_min -0.338
_refine_diff_density_rms 0.050
_refine_ls_extinction_method none
_refine_ls_goodness_of_fit_ref 1.061
_refine_ls_hydrogen_treatment mixed
_refine_ls_matrix_type full
_refine_ls_number_parameters 271
_refine_ls_number_reflns 4396
_refine_ls_number_restraints 0
_refine_ls_restrained_S_all 1.061
_refine_ls_R_factor_all 0.0486
_refine_ls_R_factor_gt 0.0427
_refine_ls_shift/su_max 0.001
_refine_ls_shift/su_mean 0.000
_refine_ls_structure_factor_coef Fsqd
_refine_ls_weighting_details 'w=1/[\s^2^(Fo^2^)+(0.0704P)^2^+0.4602P] where P=(Fo^2^+2Fc^2^)/3'
_refine_ls_weighting_scheme calc
_refine_ls_wR_factor_gt 0.1189
_refine_ls_wR_factor_ref 0.1238
_reflns_Friedel_coverage 0.000
_reflns_number_gt 3761
_reflns_number_total 4396
_reflns_threshold_expression 'I > 2\s(I)'
_cod_data_source_file d6gc01807f2.cif
_cod_data_source_block mo_20250720chenyi_a
_cod_depositor_comments
;
The following automatic conversions were performed:

data item '_diffrn_radiation_probe' value 'X-ray' was changed to
'x-ray' in accordance with the
/home/data/users/saulius/crontab/automatic-downloads/rss-feeds/RSC/lib/dictionaries/cif_core.dic
dictionary named 'cif_core.dic' version 2.4.2 last updated on
2011-04-26.

Automatic conversion script
Id: cif_fix_values 8170 2020-07-09 18:12:32Z antanas 
;
_cod_database_code 7252149
_shelx_shelxl_version_number 2019/3
_shelx_space_group_comment
;
The symmetry employed for this shelxl refinement is uniquely defined
by the following loop, which should always be used as a source of
symmetry information in preference to the above space-group names.
They are only intended as comments.
;
_shelx_estimated_absorpt_t_max 0.976
_shelx_estimated_absorpt_t_min 0.969
_olex2_refinement_description
;
1.a Secondary CH2 refined with riding coordinates:
 C7(H7A,H7B)
1.b Aromatic/amide H refined with riding coordinates:
 C2(H2), C3(H3A), C5(H5), C6(H6), C12(H12), C15(H15), C16(H16)
1.c Idealised Me refined as rotating group:
 C9(H9A,H9B,H9C)
;
_olex2_submission_special_instructions 'No special instructions were received'

loop_
_space_group_symop_operation_xyz
'x, y, z'
'-x, y+1/2, -z+1/2'
'-x, -y, -z'
'x, -y-1/2, z-1/2'

loop_
_atom_site_label
_atom_site_type_symbol
_atom_site_fract_x
_atom_site_fract_y
_atom_site_fract_z
_atom_site_U_iso_or_equiv
_atom_site_adp_type
_atom_site_occupancy
_atom_site_site_symmetry_order
_atom_site_calc_flag
_atom_site_refinement_flags_posn
_atom_site_refinement_flags_adp
_atom_site_refinement_flags_occupancy
_atom_site_disorder_assembly
_atom_site_disorder_group
S1 S 0.65839(3) 0.85285(3) 0.19465(3) 0.03573(12) Uani 1 1 d . . . . .
F1 F 0.34772(10) 0.97144(14) 0.40949(19) 0.0954(5) Uani 1 1 d . . . . .
F2 F 0.68224(14) 0.30109(12) 0.4856(2) 0.1217(8) Uani 1 1 d . . . . .
F3 F 0.79005(12) 0.18418(11) 0.50206(16) 0.0845(4) Uani 1 1 d . . . . .
F4 F 0.69474(10) 0.20914(12) 0.31841(18) 0.0892(5) Uani 1 1 d . . . . .
O1 O 0.64409(9) 0.90456(11) 0.06705(11) 0.0520(3) Uani 1 1 d . . . . .
O2 O 0.66816(8) 0.73573(9) 0.20229(11) 0.0437(3) Uani 1 1 d . . . . .
O3 O 0.74889(10) 0.81730(11) 0.48939(14) 0.0508(3) Uani 1 1 d . . . . .
H3 H 0.766(3) 0.840(3) 0.555(4) 0.129(15) Uiso 1 1 d . . . . .
O4 O 0.89255(11) 0.74146(11) 0.28236(16) 0.0663(4) Uani 1 1 d . . . . .
N1 N 0.82915(10) 0.64571(10) 0.42485(14) 0.0408(3) Uani 1 1 d . . . . .
H1 H 0.7929(16) 0.6549(18) 0.470(2) 0.057(6) Uiso 1 1 d . . . . .
N2 N 0.89594(12) 0.12330(14) 0.2570(2) 0.0617(4) Uani 1 1 d . . . . .
C1 C 0.42042(13) 0.94443(19) 0.3601(2) 0.0620(5) Uani 1 1 d . . . . .
C2 C 0.46926(14) 0.85112(18) 0.4064(2) 0.0598(5) Uani 1 1 d . . . . .
H2 H 0.453153 0.807963 0.470322 0.072 Uiso 1 1 calc R U . . .
C3 C 0.54306(12) 0.82312(15) 0.35544(18) 0.0485(4) Uani 1 1 d . . . . .
H3A H 0.577406 0.760240 0.384330 0.058 Uiso 1 1 calc R U . . .
C4 C 0.56532(11) 0.88969(13) 0.26088(15) 0.0390(3) Uani 1 1 d . . . . .
C5 C 0.51486(13) 0.98317(15) 0.2162(2) 0.0538(4) Uani 1 1 d . . . . .
H5 H 0.530459 1.027147 0.152563 0.065 Uiso 1 1 calc R U . . .
C6 C 0.44076(15) 1.01054(18) 0.2672(3) 0.0659(5) Uani 1 1 d . . . . .
H6 H 0.405683 1.072939 0.238444 0.079 Uiso 1 1 calc R U . . .
C7 C 0.76150(10) 0.91265(12) 0.29555(15) 0.0382(3) Uani 1 1 d . . . . .
H7A H 0.803872 0.926820 0.240873 0.046 Uiso 1 1 calc R U . . .
H7B H 0.745566 0.982659 0.327561 0.046 Uiso 1 1 calc R U . . .
C8 C 0.81205(11) 0.84441(12) 0.41380(15) 0.0384(3) Uani 1 1 d . . . . .
C9 C 0.89536(15) 0.90838(17) 0.4932(2) 0.0614(5) Uani 1 1 d . . . . .
H9A H 0.874586 0.975429 0.523992 0.092 Uiso 1 1 calc R U . . .
H9B H 0.936285 0.924639 0.438245 0.092 Uiso 1 1 calc R U . . .
H9C H 0.927754 0.865423 0.567469 0.092 Uiso 1 1 calc R U . . .
C10 C 0.84844(11) 0.73818(13) 0.36535(16) 0.0409(3) Uani 1 1 d . . . . .
C11 C 0.84821(10) 0.53804(12) 0.39448(14) 0.0365(3) Uani 1 1 d . . . . .
C12 C 0.79132(11) 0.45591(13) 0.42360(16) 0.0408(3) Uani 1 1 d . . . . .
H12 H 0.744431 0.473903 0.463880 0.049 Uiso 1 1 calc R U . . .
C13 C 0.80428(11) 0.34867(12) 0.39304(17) 0.0407(3) Uani 1 1 d . . . . .
C14 C 0.87455(11) 0.32058(13) 0.33290(16) 0.0399(3) Uani 1 1 d . . . . .
C15 C 0.93356(11) 0.40206(13) 0.30951(18) 0.0445(4) Uani 1 1 d . . . . .
H15 H 0.982033 0.383668 0.272523 0.053 Uiso 1 1 calc R U . . .
C16 C 0.92107(11) 0.51018(13) 0.34057(17) 0.0429(3) Uani 1 1 d . . . . .
H16 H 0.961318 0.563922 0.325389 0.052 Uiso 1 1 calc R U . . .
C17 C 0.74226(15) 0.26175(16) 0.4248(2) 0.0599(5) Uani 1 1 d . . . . .
C18 C 0.88653(12) 0.20993(14) 0.29190(19) 0.0466(4) Uani 1 1 d . . . . .

loop_
_atom_site_aniso_label
_atom_site_aniso_U_11
_atom_site_aniso_U_22
_atom_site_aniso_U_33
_atom_site_aniso_U_23
_atom_site_aniso_U_13
_atom_site_aniso_U_12
S1 0.0426(2) 0.0332(2) 0.0348(2) -0.00004(13) 0.01611(15) -0.00392(13)
F1 0.0702(8) 0.0998(11) 0.1373(14) -0.0197(10) 0.0651(9) 0.0077(8)
F2 0.1345(14) 0.0578(8) 0.227(2) -0.0094(11) 0.1448(16) -0.0178(8)
F3 0.1119(11) 0.0531(7) 0.0947(10) 0.0272(7) 0.0380(9) -0.0086(7)
F4 0.0690(8) 0.0730(9) 0.1193(12) -0.0036(8) 0.0125(8) -0.0278(7)
O1 0.0610(7) 0.0602(8) 0.0371(6) 0.0084(5) 0.0169(5) -0.0028(6)
O2 0.0522(6) 0.0336(6) 0.0503(6) -0.0078(5) 0.0220(5) -0.0070(4)
O3 0.0685(8) 0.0483(7) 0.0452(7) 0.0046(6) 0.0321(6) 0.0072(6)
O4 0.0894(10) 0.0428(7) 0.0896(10) 0.0136(7) 0.0646(9) 0.0102(6)
N1 0.0531(8) 0.0323(6) 0.0436(7) 0.0047(5) 0.0244(6) 0.0041(5)
N2 0.0595(10) 0.0414(8) 0.0897(13) -0.0074(8) 0.0292(9) 0.0030(7)
C1 0.0465(10) 0.0676(12) 0.0795(13) -0.0197(11) 0.0297(9) -0.0022(9)
C2 0.0541(11) 0.0673(12) 0.0676(12) 0.0028(9) 0.0334(9) -0.0058(9)
C3 0.0482(9) 0.0479(9) 0.0551(10) 0.0069(8) 0.0235(8) 0.0000(7)
C4 0.0396(7) 0.0379(7) 0.0416(7) -0.0018(6) 0.0144(6) -0.0016(6)
C5 0.0567(10) 0.0450(9) 0.0629(11) 0.0078(8) 0.0210(9) 0.0069(7)
C6 0.0579(11) 0.0533(11) 0.0898(15) -0.0007(11) 0.0250(11) 0.0151(9)
C7 0.0433(8) 0.0291(7) 0.0439(8) 0.0024(6) 0.0142(6) -0.0052(5)
C8 0.0467(8) 0.0328(7) 0.0376(7) -0.0003(6) 0.0144(6) -0.0015(6)
C9 0.0651(12) 0.0526(11) 0.0565(11) -0.0047(9) -0.0027(9) -0.0081(9)
C10 0.0468(8) 0.0341(7) 0.0462(8) 0.0042(6) 0.0202(7) 0.0009(6)
C11 0.0418(7) 0.0327(7) 0.0367(7) 0.0059(6) 0.0133(6) 0.0044(6)
C12 0.0437(8) 0.0364(7) 0.0484(8) 0.0046(6) 0.0229(7) 0.0036(6)
C13 0.0427(8) 0.0343(7) 0.0481(8) 0.0053(6) 0.0168(7) 0.0007(6)
C14 0.0418(8) 0.0341(7) 0.0450(8) 0.0034(6) 0.0132(6) 0.0053(6)
C15 0.0421(8) 0.0414(8) 0.0556(9) 0.0036(7) 0.0228(7) 0.0054(6)
C16 0.0428(8) 0.0369(8) 0.0539(9) 0.0065(7) 0.0212(7) -0.0006(6)
C17 0.0633(11) 0.0397(9) 0.0876(14) 0.0010(9) 0.0392(11) -0.0060(8)
C18 0.0442(9) 0.0383(8) 0.0598(10) 0.0013(7) 0.0178(7) 0.0032(6)

loop_
_atom_type_symbol
_atom_type_description
_atom_type_scat_dispersion_real
_atom_type_scat_dispersion_imag
_atom_type_scat_source
C C 0.0033 0.0016 'International Tables Vol C Tables 4.2.6.8 and 6.1.1.4'
H H 0.0000 0.0000 'International Tables Vol C Tables 4.2.6.8 and 6.1.1.4'
F F 0.0171 0.0103 'International Tables Vol C Tables 4.2.6.8 and 6.1.1.4'
N N 0.0061 0.0033 'International Tables Vol C Tables 4.2.6.8 and 6.1.1.4'
O O 0.0106 0.0060 'International Tables Vol C Tables 4.2.6.8 and 6.1.1.4'
S S 0.1246 0.1234 'International Tables Vol C Tables 4.2.6.8 and 6.1.1.4'

loop_
_geom_angle_atom_site_label_1
_geom_angle_atom_site_label_2
_geom_angle_atom_site_label_3
_geom_angle
_geom_angle_site_symmetry_1
_geom_angle_site_symmetry_3
_geom_angle_publ_flag
O1 S1 C4 107.90(8) . . ?
O1 S1 C7 105.69(7) . . ?
O2 S1 O1 118.41(7) . . ?
O2 S1 C4 108.13(7) . . ?
O2 S1 C7 108.34(7) . . ?
C4 S1 C7 107.96(7) . . ?
C8 O3 H3 109(3) . . ?
C10 N1 H1 113.8(16) . . ?
C10 N1 C11 126.85(14) . . ?
C11 N1 H1 117.8(16) . . ?
F1 C1 C2 118.1(2) . . ?
F1 C1 C6 118.4(2) . . ?
C6 C1 C2 123.55(18) . . ?
C1 C2 H2 120.9 . . ?
C1 C2 C3 118.12(19) . . ?
C3 C2 H2 120.9 . . ?
C2 C3 H3A 120.3 . . ?
C2 C3 C4 119.33(18) . . ?
C4 C3 H3A 120.3 . . ?
C3 C4 S1 119.20(13) . . ?
C5 C4 S1 119.57(13) . . ?
C5 C4 C3 121.23(16) . . ?
C4 C5 H5 120.4 . . ?
C4 C5 C6 119.17(18) . . ?
C6 C5 H5 120.4 . . ?
C1 C6 C5 118.60(19) . . ?
C1 C6 H6 120.7 . . ?
C5 C6 H6 120.7 . . ?
S1 C7 H7A 108.4 . . ?
S1 C7 H7B 108.4 . . ?
H7A C7 H7B 107.5 . . ?
C8 C7 S1 115.47(10) . . ?
C8 C7 H7A 108.4 . . ?
C8 C7 H7B 108.4 . . ?
O3 C8 C7 108.72(13) . . ?
O3 C8 C9 112.40(15) . . ?
O3 C8 C10 109.09(12) . . ?
C7 C8 C10 109.64(13) . . ?
C9 C8 C7 109.17(13) . . ?
C9 C8 C10 107.78(14) . . ?
C8 C9 H9A 109.5 . . ?
C8 C9 H9B 109.5 . . ?
C8 C9 H9C 109.5 . . ?
H9A C9 H9B 109.5 . . ?
H9A C9 H9C 109.5 . . ?
H9B C9 H9C 109.5 . . ?
O4 C10 N1 124.89(15) . . ?
O4 C10 C8 120.46(14) . . ?
N1 C10 C8 114.63(13) . . ?
C12 C11 N1 117.13(13) . . ?
C16 C11 N1 123.24(14) . . ?
C16 C11 C12 119.61(14) . . ?
C11 C12 H12 119.8 . . ?
C13 C12 C11 120.34(14) . . ?
C13 C12 H12 119.8 . . ?
C12 C13 C14 120.39(14) . . ?
C12 C13 C17 119.50(15) . . ?
C14 C13 C17 120.11(15) . . ?
C13 C14 C18 121.91(15) . . ?
C15 C14 C13 118.98(14) . . ?
C15 C14 C18 119.10(15) . . ?
C14 C15 H15 119.6 . . ?
C16 C15 C14 120.83(15) . . ?
C16 C15 H15 119.6 . . ?
C11 C16 H16 120.1 . . ?
C15 C16 C11 119.71(14) . . ?
C15 C16 H16 120.1 . . ?
F2 C17 F3 106.9(2) . . ?
F2 C17 F4 107.5(2) . . ?
F2 C17 C13 112.49(16) . . ?
F3 C17 C13 112.01(17) . . ?
F4 C17 F3 104.75(16) . . ?
F4 C17 C13 112.66(18) . . ?
N2 C18 C14 178.6(2) . . ?

loop_
_geom_bond_atom_site_label_1
_geom_bond_atom_site_label_2
_geom_bond_distance
_geom_bond_site_symmetry_2
_geom_bond_publ_flag
S1 O1 1.4436(12) . ?
S1 O2 1.4384(12) . ?
S1 C4 1.7601(16) . ?
S1 C7 1.7843(15) . ?
F1 C1 1.355(2) . ?
F2 C17 1.314(2) . ?
F3 C17 1.329(3) . ?
F4 C17 1.324(3) . ?
O3 H3 0.73(4) . ?
O3 C8 1.4149(19) . ?
O4 C10 1.217(2) . ?
N1 H1 0.81(2) . ?
N1 C10 1.356(2) . ?
N1 C11 1.3993(19) . ?
N2 C18 1.140(2) . ?
C1 C2 1.373(3) . ?
C1 C6 1.356(3) . ?
C2 H2 0.9300 . ?
C2 C3 1.382(3) . ?
C3 H3A 0.9300 . ?
C3 C4 1.385(2) . ?
C4 C5 1.382(2) . ?
C5 H5 0.9300 . ?
C5 C6 1.385(3) . ?
C6 H6 0.9300 . ?
C7 H7A 0.9700 . ?
C7 H7B 0.9700 . ?
C7 C8 1.523(2) . ?
C8 C9 1.522(2) . ?
C8 C10 1.541(2) . ?
C9 H9A 0.9600 . ?
C9 H9B 0.9600 . ?
C9 H9C 0.9600 . ?
C11 C12 1.397(2) . ?
C11 C16 1.388(2) . ?
C12 H12 0.9300 . ?
C12 C13 1.374(2) . ?
C13 C14 1.396(2) . ?
C13 C17 1.500(2) . ?
C14 C15 1.391(2) . ?
C14 C18 1.443(2) . ?
C15 H15 0.9300 . ?
C15 C16 1.384(2) . ?
C16 H16 0.9300 . ?

loop_
_geom_hbond_atom_site_label_D
_geom_hbond_atom_site_label_H
_geom_hbond_atom_site_label_A
_geom_hbond_distance_DH
_geom_hbond_distance_HA
_geom_hbond_distance_DA
_geom_hbond_angle_DHA
_geom_hbond_site_symmetry_A
_geom_hbond_publ_flag
O3 H3 O2 0.73(4) 2.54(4) 2.8642(16) 109(3) 4_576 yes
N1 H1 O3 0.81(2) 2.11(2) 2.5874(19) 117.0(19) . yes
C3 H3A O2 0.93 2.62 2.952(2) 101.6 . yes
C3 H3A O3 0.93 2.61 3.032(2) 108.4 . yes
C5 H5 O1 0.93 2.59 2.933(2) 102.6 . yes
C12 H12 F2 0.93 2.34 2.680(2) 101.1 . yes
C16 H16 O4 0.93 2.39 2.899(2) 114.1 . yes

loop_
_geom_torsion_atom_site_label_1
_geom_torsion_atom_site_label_2
_geom_torsion_atom_site_label_3
_geom_torsion_atom_site_label_4
_geom_torsion
_geom_torsion_site_symmetry_1
_geom_torsion_site_symmetry_2
_geom_torsion_site_symmetry_3
_geom_torsion_site_symmetry_4
_geom_torsion_publ_flag
S1 C4 C5 C6 178.92(16) . . . . ?
S1 C7 C8 O3 -54.36(16) . . . . ?
S1 C7 C8 C9 -177.32(13) . . . . ?
S1 C7 C8 C10 64.82(15) . . . . ?
F1 C1 C2 C3 179.58(18) . . . . ?
F1 C1 C6 C5 -179.8(2) . . . . ?
O1 S1 C4 C3 156.63(14) . . . . ?
O1 S1 C4 C5 -22.25(17) . . . . ?
O1 S1 C7 C8 -157.19(12) . . . . ?
O2 S1 C4 C3 27.44(16) . . . . ?
O2 S1 C4 C5 -151.44(14) . . . . ?
O2 S1 C7 C8 -29.33(13) . . . . ?
O3 C8 C10 O4 168.81(17) . . . . ?
O3 C8 C10 N1 -12.8(2) . . . . ?
N1 C11 C12 C13 178.14(15) . . . . ?
N1 C11 C16 C15 -177.99(15) . . . . ?
C1 C2 C3 C4 0.3(3) . . . . ?
C2 C1 C6 C5 -0.2(4) . . . . ?
C2 C3 C4 S1 -179.19(15) . . . . ?
C2 C3 C4 C5 -0.3(3) . . . . ?
C3 C4 C5 C6 0.1(3) . . . . ?
C4 S1 C7 C8 87.56(13) . . . . ?
C4 C5 C6 C1 0.2(3) . . . . ?
C6 C1 C2 C3 -0.1(4) . . . . ?
C7 S1 C4 C3 -89.58(15) . . . . ?
C7 S1 C4 C5 91.54(15) . . . . ?
C7 C8 C10 O4 49.8(2) . . . . ?
C7 C8 C10 N1 -131.79(15) . . . . ?
C9 C8 C10 O4 -68.9(2) . . . . ?
C9 C8 C10 N1 109.48(17) . . . . ?
C10 N1 C11 C12 -153.46(17) . . . . ?
C10 N1 C11 C16 28.0(3) . . . . ?
C11 N1 C10 O4 -6.3(3) . . . . ?
C11 N1 C10 C8 175.47(15) . . . . ?
C11 C12 C13 C14 0.2(3) . . . . ?
C11 C12 C13 C17 -179.82(17) . . . . ?
C12 C11 C16 C15 3.5(2) . . . . ?
C12 C13 C14 C15 2.7(3) . . . . ?
C12 C13 C14 C18 -176.05(16) . . . . ?
C12 C13 C17 F2 -2.5(3) . . . . ?
C12 C13 C17 F3 -122.97(19) . . . . ?
C12 C13 C17 F4 119.24(19) . . . . ?
C13 C14 C15 C16 -2.4(3) . . . . ?
C14 C13 C17 F2 177.5(2) . . . . ?
C14 C13 C17 F3 57.1(2) . . . . ?
C14 C13 C17 F4 -60.7(2) . . . . ?
C14 C15 C16 C11 -0.7(3) . . . . ?
C16 C11 C12 C13 -3.3(2) . . . . ?
C17 C13 C14 C15 -177.35(18) . . . . ?
C17 C13 C14 C18 3.9(3) . . . . ?
C18 C14 C15 C16 176.34(16) . . . . ?
